data_1518243
loop_
_publ_author_name
'Wang, Chuanyong'
'Chen, Liang-An'
'Huo, Haohua'
'Shen, Xiaodong'
'Harms, Klaus'
'Gong, Lei'
'Meggers, Eric'

_publ_section_title
;
 Asymmetric Lewis acid catalysis directed by octahedral rhodium
 centrochirality
;
_journal_issue 2
_journal_name_full 'Chem. Sci.'
_journal_page_first 1094
_journal_paper_doi 10.1039/C4SC03101F
_journal_volume 6
_journal_year 2015
_chemical_formula_moiety ' C38 H38 N4 O2 Rh, F6 P, C H2 Cl2'
_chemical_formula_sum 'C39 H40 Cl2 F6 N4 O2 P Rh'
_chemical_formula_weight 915.53
_chemical_name_systematic
; 
 ? 
;
_space_group_crystal_system orthorhombic
_space_group_IT_number 19
_space_group_name_Hall 'P 2ac 2ab'
_space_group_name_H-M_alt 'P 21 21 21'
_symmetry_space_group_name_Hall 'P 2ac 2ab'
_symmetry_space_group_name_H-M 'P 21 21 21'
_atom_sites_solution_hydrogens geom
_atom_sites_solution_primary direct
_atom_sites_solution_secondary difmap
_audit_creation_method SHELXL-2013
_cell_angle_alpha 90
_cell_angle_beta 90
_cell_angle_gamma 90
_cell_formula_units_Z 4
_cell_length_a 13.1445(5)
_cell_length_b 13.6427(6)
_cell_length_c 22.5166(8)
_cell_measurement_reflns_used 9096
_cell_measurement_temperature 100(2)
_cell_measurement_theta_max 27.4834
_cell_measurement_theta_min 2.3340
_cell_volume 4037.8(3)
_computing_cell_refinement 'SAINT V8.34A (Bruker AXS Inc., 2013)'
_computing_data_collection 'BRUKER APEX2'
_computing_data_reduction 'SAINT V8.34A (Bruker AXS Inc., 2013)'
_computing_molecular_graphics 'DIAMOND (Crystal Impact)'
_computing_structure_refinement 'SHELXL-2013 (Sheldrick, 2013)'
_computing_structure_solution 'SHELXS-97 (Sheldrick, 2008)'
_diffrn_ambient_temperature 100(2)
_diffrn_detector_area_resol_mean 10.4167
_diffrn_measured_fraction_theta_full 0.998
_diffrn_measured_fraction_theta_max 0.997
_diffrn_measurement_device_type 'Bruker D8 QUEST area detector'
_diffrn_measurement_method '\w and \f scans'
_diffrn_radiation_type MoK\a
_diffrn_radiation_wavelength 0.71073
_diffrn_reflns_av_R_equivalents 0.0416
_diffrn_reflns_av_unetI/netI 0.0378
_diffrn_reflns_Laue_measured_fraction_full 0.998
_diffrn_reflns_Laue_measured_fraction_max 0.997
_diffrn_reflns_limit_h_max 17
_diffrn_reflns_limit_h_min -17
_diffrn_reflns_limit_k_max 17
_diffrn_reflns_limit_k_min -15
_diffrn_reflns_limit_l_max 29
_diffrn_reflns_limit_l_min -29
_diffrn_reflns_number 39009
_diffrn_reflns_point_group_measured_fraction_full 0.999
_diffrn_reflns_point_group_measured_fraction_max 0.997
_diffrn_reflns_theta_full 25.242
_diffrn_reflns_theta_max 27.520
_diffrn_reflns_theta_min 2.345
_diffrn_source 'microfocus sealed X-ray tube'
_exptl_absorpt_coefficient_mu 0.662
_exptl_absorpt_correction_T_max 0.90
_exptl_absorpt_correction_T_min 0.75
_exptl_absorpt_correction_type numerical
_exptl_absorpt_process_details 'SADABS V2012/1 (Bruker AXS Inc.)'
_exptl_crystal_colour colourless
_exptl_crystal_density_diffrn 1.506
_exptl_crystal_density_method 'not measured'
_exptl_crystal_description nugget
_exptl_crystal_F_000 1864
_exptl_crystal_size_max 0.510
_exptl_crystal_size_mid 0.240
_exptl_crystal_size_min 0.170
_refine_diff_density_max 0.511
_refine_diff_density_min -0.396
_refine_diff_density_rms 0.059
_refine_ls_abs_structure_details
; 
 Flack x determined using 3570 quotients [(I+)-(I-)]/[(I+)+(I-)] 
 (Parsons and Flack (2004), Acta Cryst. A60, s61). 
;
_refine_ls_abs_structure_Flack -0.033(8)
_refine_ls_extinction_method none
_refine_ls_goodness_of_fit_ref 1.033
_refine_ls_hydrogen_treatment constr
_refine_ls_matrix_type full
_refine_ls_number_parameters 590
_refine_ls_number_reflns 9272
_refine_ls_number_restraints 168
_refine_ls_restrained_S_all 1.043
_refine_ls_R_factor_all 0.0349
_refine_ls_R_factor_gt 0.0287
_refine_ls_shift/su_max 0.001
_refine_ls_shift/su_mean 0.000
_refine_ls_structure_factor_coef Fsqd
_refine_ls_weighting_details 'w=1/[\s^2^(Fo^2^)+(0.0230P)^2^+1.5302P] where P=(Fo^2^+2Fc^2^)/3'
_refine_ls_weighting_scheme calc
_refine_ls_wR_factor_gt 0.0560
_refine_ls_wR_factor_ref 0.0579
_reflns_Friedel_coverage 0.805
_reflns_Friedel_fraction_full 1.000
_reflns_Friedel_fraction_max 0.997
_reflns_number_gt 8540
_reflns_number_total 9272
_reflns_threshold_expression 'I > 2\s(I)'
_cod_data_source_file c4sc03101f2.cif
_cod_data_source_block delta-Rh
_cod_depositor_comments 'Adding full bibliography for 1518242--1518247.cif.'
_cod_database_code 1518243
_shelx_space_group_comment
; 
The symmetry employed for this shelxl refinement is uniquely defined 
by the following loop, which should always be used as a source of 
symmetry information in preference to the above space-group names. 
They are only intended as comments. 
;
_shelx_estimated_absorpt_t_min 0.729
_shelx_estimated_absorpt_t_max 0.896
_shelxl_version_number 2013-4

loop_
_space_group_symop_operation_xyz
'x, y, z'
'-x+1/2, -y, z+1/2'
'-x, y+1/2, -z+1/2'
'x+1/2, -y+1/2, -z'

loop_
_atom_site_label
_atom_site_type_symbol
_atom_site_fract_x
_atom_site_fract_y
_atom_site_fract_z
_atom_site_U_iso_or_equiv
_atom_site_adp_type
_atom_site_occupancy
_atom_site_site_symmetry_order
_atom_site_calc_flag
_atom_site_refinement_flags_posn
_atom_site_refinement_flags_adp
_atom_site_refinement_flags_occupancy
_atom_site_disorder_assembly
_atom_site_disorder_group
C2 C 0.9380(2) 0.4133(3) 0.58141(13) 0.0193(7) Uani 1 1 d . . . . .
C4 C 0.9731(2) 0.3630(2) 0.67024(13) 0.0194(7) Uani 1 1 d . . . . .
C5 C 1.0194(3) 0.3437(3) 0.72335(14) 0.0241(8) Uani 1 1 d . . . . .
H5 H 1.0880 0.3611 0.7312 0.029 Uiso 1 1 calc R U . . .
C6 C 0.9586(3) 0.2969(3) 0.76475(14) 0.0238(8) Uani 1 1 d . . . . .
H6 H 0.9875 0.2815 0.8023 0.029 Uiso 1 1 calc R U . . .
C7 C 0.8567(3) 0.2706(3) 0.75467(13) 0.0204(7) Uani 1 1 d . . . . .
C8 C 0.8127(2) 0.2927(3) 0.69979(13) 0.0180(7) Uani 1 1 d . . . . .
H8 H 0.7440 0.2762 0.6915 0.022 Uiso 1 1 calc R U . . .
C9 C 0.8726(2) 0.3396(2) 0.65773(13) 0.0174(7) Uani 1 1 d . . . . .
C10 C 0.9451(2) 0.4570(3) 0.52343(13) 0.0194(7) Uani 1 1 d . . . . .
C11 C 0.8497(2) 0.4588(2) 0.49439(13) 0.0166(7) Uani 1 1 d . . . . .
C12 C 0.8473(3) 0.5022(2) 0.43849(14) 0.0190(7) Uani 1 1 d . . . . .
H12 H 0.7847 0.5067 0.4176 0.023 Uiso 1 1 calc R U . . .
C13 C 0.9361(3) 0.5392(3) 0.41266(15) 0.0240(8) Uani 1 1 d . . . . .
H13 H 0.9327 0.5686 0.3745 0.029 Uiso 1 1 calc R U . . .
C14 C 1.0284(3) 0.5338(3) 0.44160(15) 0.0268(8) Uani 1 1 d . . . . .
H14 H 1.0882 0.5576 0.4229 0.032 Uiso 1 1 calc R U . . .
C15 C 1.0337(3) 0.4937(3) 0.49787(15) 0.0251(8) Uani 1 1 d . . . . .
H15 H 1.0965 0.4912 0.5187 0.030 Uiso 1 1 calc R U . . .
C16 C 0.7975(3) 0.2210(3) 0.80466(14) 0.0227(8) Uani 1 1 d . . . . .
C17 C 0.8507(3) 0.1251(3) 0.82232(16) 0.0327(9) Uani 1 1 d . . . . .
H17A H 0.8155 0.0959 0.8563 0.049 Uiso 1 1 calc R U . . .
H17B H 0.9215 0.1389 0.8331 0.049 Uiso 1 1 calc R U . . .
H17C H 0.8491 0.0793 0.7888 0.049 Uiso 1 1 calc R U . . .
C18 C 0.7943(3) 0.2904(3) 0.85839(15) 0.0335(9) Uani 1 1 d . . . . .
H18A H 0.7563 0.2593 0.8908 0.050 Uiso 1 1 calc R U . . .
H18B H 0.7606 0.3517 0.8471 0.050 Uiso 1 1 calc R U . . .
H18C H 0.8638 0.3044 0.8716 0.050 Uiso 1 1 calc R U . . .
C19 C 0.6878(3) 0.1972(3) 0.78641(17) 0.0325(10) Uani 1 1 d . . . . .
H19A H 0.6532 0.1637 0.8192 0.049 Uiso 1 1 calc R U . . .
H19B H 0.6885 0.1545 0.7514 0.049 Uiso 1 1 calc R U . . .
H19C H 0.6517 0.2581 0.7770 0.049 Uiso 1 1 calc R U . . .
C21 C 0.6472(2) 0.3340(2) 0.43079(13) 0.0163(7) Uani 1 1 d . . . . .
C23 C 0.5287(2) 0.4278(2) 0.39510(13) 0.0181(7) Uani 1 1 d . . . . .
C24 C 0.4502(3) 0.4680(3) 0.36293(14) 0.0225(7) Uani 1 1 d . . . . .
H24 H 0.4261 0.4388 0.3273 0.027 Uiso 1 1 calc R U . . .
C25 C 0.4082(3) 0.5535(3) 0.38529(15) 0.0231(7) Uani 1 1 d . . . . .
H25 H 0.3536 0.5832 0.3643 0.028 Uiso 1 1 calc R U . . .
C26 C 0.4432(2) 0.5982(3) 0.43795(14) 0.0201(7) Uani 1 1 d . . . . .
C27 C 0.5246(2) 0.5563(2) 0.46838(14) 0.0187(7) Uani 1 1 d . . . . .
H27 H 0.5516 0.5865 0.5030 0.022 Uiso 1 1 calc R U . . .
C28 C 0.5653(2) 0.4697(2) 0.44703(13) 0.0166(7) Uani 1 1 d . . . . .
C29 C 0.7201(2) 0.2574(2) 0.43945(13) 0.0156(6) Uani 1 1 d . . . . .
C30 C 0.7763(2) 0.2709(2) 0.49268(13) 0.0166(6) Uani 1 1 d . . . . .
C31 C 0.8485(3) 0.2003(3) 0.50598(15) 0.0229(7) Uani 1 1 d . . . . .
H31 H 0.8880 0.2059 0.5411 0.027 Uiso 1 1 calc R U . . .
C32 C 0.8634(3) 0.1212(3) 0.46811(15) 0.0286(8) Uani 1 1 d . . . . .
H32 H 0.9127 0.0731 0.4783 0.034 Uiso 1 1 calc R U . . .
C33 C 0.8086(2) 0.1102(3) 0.41581(14) 0.0238(7) Uani 1 1 d . . . . .
H33 H 0.8212 0.0560 0.3904 0.029 Uiso 1 1 calc R U . . .
C34 C 0.7359(3) 0.1786(2) 0.40126(12) 0.0190(6) Uani 1 1 d . . . . .
H34 H 0.6973 0.1722 0.3658 0.023 Uiso 1 1 calc R U . . .
C35 C 0.3887(2) 0.6891(3) 0.46178(17) 0.0244(7) Uani 1 1 d . . . . .
C36 C 0.4333(3) 0.7241(3) 0.52029(18) 0.0360(10) Uani 1 1 d . . . . .
H36A H 0.4275 0.6718 0.5500 0.054 Uiso 1 1 calc R U . . .
H36B H 0.3960 0.7820 0.5340 0.054 Uiso 1 1 calc R U . . .
H36C H 0.5051 0.7409 0.5146 0.054 Uiso 1 1 calc R U . . .
C37 C 0.3950(4) 0.7734(3) 0.41653(19) 0.0415(11) Uani 1 1 d . . . . .
H37A H 0.4663 0.7923 0.4110 0.062 Uiso 1 1 calc R U . . .
H37B H 0.3563 0.8297 0.4313 0.062 Uiso 1 1 calc R U . . .
H37C H 0.3665 0.7518 0.3785 0.062 Uiso 1 1 calc R U . . .
C38 C 0.2764(3) 0.6645(3) 0.47257(15) 0.0325(9) Uani 1 1 d . . . . .
H38A H 0.2714 0.6103 0.5010 0.049 Uiso 1 1 calc R U . . .
H38B H 0.2446 0.6453 0.4350 0.049 Uiso 1 1 calc R U . . .
H38C H 0.2415 0.7222 0.4886 0.049 Uiso 1 1 calc R U . . .
C40 C 0.5650(3) 0.2627(3) 0.60902(14) 0.0200(7) Uani 1 1 d . . . . .
C41 C 0.4883(3) 0.2022(3) 0.63783(17) 0.0310(9) Uani 1 1 d . . . . .
H01A H 0.4548 0.2401 0.6692 0.047 Uiso 1 1 calc R U . . .
H01B H 0.5208 0.1442 0.6552 0.047 Uiso 1 1 calc R U . . .
H01C H 0.4376 0.1815 0.6085 0.047 Uiso 1 1 calc R U . . .
C43 C 0.6479(3) 0.5755(3) 0.61529(17) 0.0375(10) Uani 1 1 d . . . . .
C44 C 0.5979(4) 0.6512(5) 0.6514(2) 0.079(2) Uani 1 1 d . . . . .
H01D H 0.6474 0.6799 0.6789 0.119 Uiso 1 1 calc R U . . .
H01E H 0.5420 0.6217 0.6740 0.119 Uiso 1 1 calc R U . . .
H01F H 0.5709 0.7025 0.6253 0.119 Uiso 1 1 calc R U . . .
N1 N 0.8532(2) 0.3740(2) 0.59967(10) 0.0177(6) Uani 1 1 d . . . . .
N20 N 0.64055(17) 0.40659(19) 0.46873(10) 0.0154(5) Uani 1 1 d . . . . .
N39 N 0.6252(2) 0.3097(2) 0.58661(11) 0.0190(6) Uani 1 1 d . . . . .
N42 N 0.6851(2) 0.5182(2) 0.58665(12) 0.0243(7) Uani 1 1 d . . . . .
O3 O 1.01489(16) 0.41047(19) 0.62104(9) 0.0222(5) Uani 1 1 d . . . . .
O22 O 0.58146(17) 0.34091(17) 0.38453(9) 0.0189(5) Uani 1 1 d . . . . .
F1 F 0.0907(12) 0.5002(8) 0.2920(7) 0.041(3) Uani 0.55(3) 1 d D U P A 1
F2 F 0.0651(10) 0.5806(9) 0.2057(4) 0.045(3) Uani 0.55(3) 1 d D U P A 1
F3 F 0.1609(13) 0.7056(10) 0.2374(7) 0.032(2) Uani 0.55(3) 1 d D U P A 1
F4 F 0.1879(10) 0.6250(12) 0.3256(5) 0.043(2) Uani 0.55(3) 1 d D U P A 1
F5 F 0.0296(8) 0.6528(9) 0.2927(6) 0.030(2) Uani 0.55(3) 1 d D U P A 1
F6 F 0.2257(9) 0.5538(7) 0.2354(7) 0.051(3) Uani 0.55(3) 1 d D U P A 1
P1 P 0.1279(9) 0.6021(9) 0.2653(5) 0.0274(9) Uani 0.55(3) 1 d D U P A 1
F1A F 0.1095(17) 0.5073(13) 0.3066(9) 0.060(4) Uani 0.45(3) 1 d D U P A 2
F2A F 0.1008(16) 0.5522(12) 0.2111(5) 0.061(3) Uani 0.45(3) 1 d D U P A 2
F3A F 0.1804(19) 0.6968(14) 0.2363(10) 0.050(5) Uani 0.45(3) 1 d D U P A 2
F4A F 0.1844(15) 0.6520(15) 0.3296(7) 0.060(4) Uani 0.45(3) 1 d D U P A 2
F5A F 0.0369(13) 0.6550(15) 0.2821(10) 0.061(5) Uani 0.45(3) 1 d D U P A 2
F6A F 0.2485(9) 0.5516(9) 0.2603(9) 0.054(3) Uani 0.45(3) 1 d D U P A 2
P1A P 0.1407(11) 0.6016(11) 0.2705(6) 0.0274(9) Uani 0.45(3) 1 d D U P A 2
Rh1 Rh 0.73792(2) 0.39113(2) 0.53888(2) 0.01450(6) Uani 1 1 d . . . . .
C1L C 0.7125(7) 0.4493(8) 0.2782(3) 0.074(3) Uani 0.815(4) 1 d D U P B 1
H7A H 0.7230 0.3919 0.3044 0.089 Uiso 0.815(4) 1 calc R U P B 1
H7B H 0.6715 0.4978 0.3006 0.089 Uiso 0.815(4) 1 calc R U P B 1
Cl1 Cl 0.64481(16) 0.41288(17) 0.21759(10) 0.0461(5) Uani 0.815(4) 1 d D U P B 1
Cl2 Cl 0.83155(10) 0.50147(11) 0.26207(6) 0.0420(4) Uani 0.815(4) 1 d D U P B 1
C1LA C 0.687(2) 0.3590(17) 0.2563(12) 0.066(8) Uani 0.185(4) 1 d D U P B 2
H5A H 0.7280 0.3115 0.2330 0.079 Uiso 0.185(4) 1 calc R U P B 2
H5B H 0.6407 0.3215 0.2823 0.079 Uiso 0.185(4) 1 calc R U P B 2
Cl1A Cl 0.7674(8) 0.4296(7) 0.2994(4) 0.073(3) Uani 0.185(4) 1 d D U P B 2
Cl2A Cl 0.6174(11) 0.4311(10) 0.2087(7) 0.107(6) Uani 0.185(4) 1 d D U P B 2

loop_
_atom_site_aniso_label
_atom_site_aniso_U_11
_atom_site_aniso_U_22
_atom_site_aniso_U_33
_atom_site_aniso_U_23
_atom_site_aniso_U_13
_atom_site_aniso_U_12
C2 0.0159(15) 0.025(2) 0.0173(14) -0.0037(13) -0.0021(12) 0.0006(13)
C4 0.0170(16) 0.0246(19) 0.0165(14) -0.0032(13) 0.0001(12) -0.0002(13)
C5 0.0169(17) 0.036(2) 0.0196(16) -0.0058(15) -0.0048(13) 0.0000(15)
C6 0.0235(18) 0.035(2) 0.0130(14) -0.0038(14) -0.0037(13) 0.0040(16)
C7 0.0201(17) 0.0250(19) 0.0160(15) -0.0048(13) 0.0003(13) 0.0030(14)
C8 0.0143(16) 0.0217(18) 0.0179(15) -0.0028(13) -0.0025(12) 0.0010(13)
C9 0.0174(16) 0.0210(17) 0.0138(14) -0.0030(12) -0.0036(12) 0.0030(14)
C10 0.0174(16) 0.0234(18) 0.0175(15) -0.0016(13) -0.0013(12) -0.0001(14)
C11 0.0172(17) 0.0167(17) 0.0159(14) -0.0045(13) -0.0026(13) -0.0017(14)
C12 0.0183(17) 0.0182(17) 0.0207(15) -0.0016(13) -0.0025(13) -0.0014(14)
C13 0.0265(19) 0.025(2) 0.0203(16) 0.0014(14) 0.0019(14) -0.0059(15)
C14 0.0208(18) 0.033(2) 0.0263(17) 0.0002(15) 0.0033(14) -0.0083(16)
C15 0.0166(17) 0.035(2) 0.0235(16) -0.0026(15) -0.0019(14) -0.0055(16)
C16 0.0218(18) 0.029(2) 0.0173(16) 0.0028(14) 0.0004(13) -0.0008(15)
C17 0.031(2) 0.035(2) 0.0325(18) 0.0057(17) -0.0068(16) -0.0053(18)
C18 0.034(2) 0.048(3) 0.0193(16) -0.0031(16) 0.0049(15) 0.0026(18)
C19 0.025(2) 0.046(3) 0.0260(19) 0.0088(18) 0.0035(16) -0.0036(18)
C21 0.0123(15) 0.0230(18) 0.0135(14) 0.0038(12) -0.0010(12) -0.0032(13)
C23 0.0154(16) 0.0201(17) 0.0188(15) 0.0023(12) -0.0006(13) 0.0002(13)
C24 0.0204(17) 0.028(2) 0.0189(15) 0.0013(14) -0.0071(14) 0.0021(15)
C25 0.0157(16) 0.029(2) 0.0242(16) 0.0086(15) -0.0031(14) 0.0026(15)
C26 0.0147(14) 0.0215(19) 0.0242(14) 0.0060(15) 0.0032(12) 0.0001(15)
C27 0.0162(15) 0.0189(17) 0.0210(16) 0.0020(14) 0.0021(14) -0.0022(12)
C28 0.0126(15) 0.0197(17) 0.0175(16) 0.0033(12) 0.0011(12) -0.0024(13)
C29 0.0138(15) 0.0157(16) 0.0172(13) 0.0022(11) -0.0001(12) -0.0009(12)
C30 0.0142(15) 0.0188(16) 0.0168(14) 0.0003(12) 0.0006(13) -0.0054(13)
C31 0.0215(18) 0.0228(19) 0.0242(16) -0.0005(14) -0.0068(14) 0.0028(15)
C32 0.0273(17) 0.0218(19) 0.0367(19) 0.0036(17) -0.0098(16) 0.0074(15)
C33 0.0272(17) 0.0166(16) 0.0275(15) -0.0047(16) -0.0002(13) 0.0004(16)
C34 0.0178(15) 0.0221(16) 0.0171(13) -0.0003(11) -0.0016(13) -0.0034(15)
C35 0.0198(16) 0.0239(18) 0.0294(16) 0.0031(16) 0.0045(17) 0.0052(13)
C36 0.025(2) 0.029(2) 0.054(2) -0.0135(18) -0.0011(18) 0.0077(17)
C37 0.047(3) 0.025(2) 0.053(2) 0.0102(19) 0.018(2) 0.015(2)
C38 0.0225(18) 0.045(2) 0.0298(19) -0.0016(16) 0.0060(15) 0.0053(17)
C40 0.0189(17) 0.0224(18) 0.0188(15) -0.0016(14) -0.0044(14) 0.0009(14)
C41 0.027(2) 0.029(2) 0.038(2) 0.0078(17) 0.0032(17) -0.0085(17)
C43 0.031(2) 0.045(3) 0.037(2) -0.0168(19) -0.0149(18) 0.0097(19)
C44 0.075(4) 0.089(5) 0.073(4) -0.056(3) -0.040(3) 0.054(3)
N1 0.0152(13) 0.0234(16) 0.0146(12) -0.0022(11) -0.0010(10) 0.0000(12)
N20 0.0109(11) 0.0196(15) 0.0157(12) 0.0021(11) -0.0019(10) 0.0003(10)
N39 0.0177(14) 0.0234(16) 0.0159(12) 0.0001(11) -0.0023(11) -0.0006(13)
N42 0.0222(16) 0.0293(18) 0.0215(14) -0.0035(13) -0.0025(12) 0.0019(13)
O3 0.0131(10) 0.0374(16) 0.0162(10) -0.0006(10) -0.0032(8) -0.0039(10)
O22 0.0155(11) 0.0242(13) 0.0170(10) -0.0006(9) -0.0057(9) 0.0013(10)
F1 0.051(5) 0.023(3) 0.050(6) 0.006(3) 0.023(4) 0.004(3)
F2 0.055(5) 0.044(5) 0.035(3) -0.007(3) -0.002(3) -0.017(3)
F3 0.040(5) 0.034(4) 0.022(4) 0.003(3) 0.009(3) -0.001(3)
F4 0.039(4) 0.053(6) 0.037(4) 0.013(3) -0.018(3) 0.002(4)
F5 0.019(3) 0.030(4) 0.040(3) 0.001(3) 0.009(2) 0.000(2)
F6 0.040(4) 0.052(3) 0.062(6) -0.001(4) 0.024(4) 0.011(3)
P1 0.025(2) 0.0318(6) 0.0255(16) 0.0025(9) 0.0065(13) 0.0022(13)
F1A 0.080(9) 0.054(6) 0.046(7) 0.014(5) 0.022(5) 0.011(5)
F2A 0.081(8) 0.059(6) 0.043(4) -0.007(4) -0.019(4) -0.002(6)
F3A 0.060(10) 0.049(6) 0.040(6) 0.001(4) 0.015(5) -0.013(6)
F4A 0.073(6) 0.065(9) 0.042(4) -0.009(5) -0.021(4) 0.023(5)
F5A 0.038(6) 0.066(7) 0.080(10) 0.015(6) 0.003(5) 0.019(5)
F6A 0.034(4) 0.062(4) 0.067(7) -0.011(5) 0.011(4) 0.013(3)
P1A 0.025(2) 0.0318(6) 0.0255(16) 0.0025(9) 0.0065(13) 0.0022(13)
Rh1 0.01229(10) 0.01792(11) 0.01330(9) -0.00055(10) -0.00170(9) -0.00053(10)
C1L 0.076(5) 0.113(7) 0.035(4) -0.019(4) 0.020(3) -0.055(5)
Cl1 0.0290(9) 0.0406(12) 0.0689(11) -0.0014(9) -0.0087(9) -0.0082(8)
Cl2 0.0412(8) 0.0495(9) 0.0354(7) -0.0079(6) -0.0050(5) -0.0142(6)
C1LA 0.080(16) 0.046(13) 0.071(15) 0.004(10) -0.028(14) 0.013(10)
Cl1A 0.079(6) 0.076(5) 0.063(5) -0.037(4) -0.004(5) -0.007(5)
Cl2A 0.086(9) 0.053(6) 0.181(11) 0.063(6) -0.098(8) -0.029(6)

loop_
_atom_type_symbol
_atom_type_description
_atom_type_scat_dispersion_real
_atom_type_scat_dispersion_imag
_atom_type_scat_source
C C 0.0033 0.0016 'International Tables Vol C Tables 4.2.6.8 and 6.1.1.4'
H H 0.0000 0.0000 'International Tables Vol C Tables 4.2.6.8 and 6.1.1.4'
N N 0.0061 0.0033 'International Tables Vol C Tables 4.2.6.8 and 6.1.1.4'
O O 0.0106 0.0060 'International Tables Vol C Tables 4.2.6.8 and 6.1.1.4'
F F 0.0171 0.0103 'International Tables Vol C Tables 4.2.6.8 and 6.1.1.4'
P P 0.1023 0.0942 'International Tables Vol C Tables 4.2.6.8 and 6.1.1.4'
Rh Rh -1.1178 0.9187 'International Tables Vol C Tables 4.2.6.8 and 6.1.1.4'
Cl Cl 0.1484 0.1585 'International Tables Vol C Tables 4.2.6.8 and 6.1.1.4'

loop_
_geom_angle_atom_site_label_1
_geom_angle_atom_site_label_2
_geom_angle_atom_site_label_3
_geom_angle
N1 C2 O3 114.9(3)
N1 C2 C10 120.8(3)
O3 C2 C10 124.3(3)
C5 C4 C9 123.8(3)
C5 C4 O3 127.5(3)
C9 C4 O3 108.7(3)
C4 C5 C6 114.9(3)
C4 C5 H5 122.5
C6 C5 H5 122.5
C5 C6 C7 124.0(3)
C5 C6 H6 118.0
C7 C6 H6 118.0
C8 C7 C6 118.8(3)
C8 C7 C16 122.5(3)
C6 C7 C16 118.7(3)
C9 C8 C7 117.9(3)
C9 C8 H8 121.0
C7 C8 H8 121.0
C8 C9 C4 120.5(3)
C8 C9 N1 133.0(3)
C4 C9 N1 106.5(3)
C15 C10 C11 123.0(3)
C15 C10 C2 125.4(3)
C11 C10 C2 111.7(3)
C12 C11 C10 116.5(3)
C12 C11 Rh1 129.2(3)
C10 C11 Rh1 114.3(2)
C11 C12 C13 120.7(3)
C11 C12 H12 119.6
C13 C12 H12 119.6
C14 C13 C12 121.2(3)
C14 C13 H13 119.4
C12 C13 H13 119.4
C13 C14 C15 119.9(3)
C13 C14 H14 120.0
C15 C14 H14 120.0
C14 C15 C10 118.6(3)
C14 C15 H15 120.7
C10 C15 H15 120.7
C7 C16 C19 112.1(3)
C7 C16 C18 108.7(3)
C19 C16 C18 108.4(3)
C7 C16 C17 109.6(3)
C19 C16 C17 108.5(3)
C18 C16 C17 109.5(3)
C16 C17 H17A 109.5
C16 C17 H17B 109.5
H17A C17 H17B 109.5
C16 C17 H17C 109.5
H17A C17 H17C 109.5
H17B C17 H17C 109.5
C16 C18 H18A 109.5
C16 C18 H18B 109.5
H18A C18 H18B 109.5
C16 C18 H18C 109.5
H18A C18 H18C 109.5
H18B C18 H18C 109.5
C16 C19 H19A 109.5
C16 C19 H19B 109.5
H19A C19 H19B 109.5
C16 C19 H19C 109.5
H19A C19 H19C 109.5
H19B C19 H19C 109.5
N20 C21 O22 114.0(3)
N20 C21 C29 120.5(3)
O22 C21 C29 125.5(3)
C24 C23 C28 122.7(3)
C24 C23 O22 128.5(3)
C28 C23 O22 108.8(3)
C23 C24 C25 116.3(3)
C23 C24 H24 121.8
C25 C24 H24 121.8
C24 C25 C26 122.7(3)
C24 C25 H25 118.7
C26 C25 H25 118.7
C27 C26 C25 119.1(3)
C27 C26 C35 121.3(3)
C25 C26 C35 119.5(3)
C28 C27 C26 118.5(3)
C28 C27 H27 120.8
C26 C27 H27 120.8
C27 C28 C23 120.7(3)
C27 C28 N20 132.7(3)
C23 C28 N20 106.6(3)
C34 C29 C30 122.9(3)
C34 C29 C21 125.5(3)
C30 C29 C21 111.6(3)
C31 C30 C29 116.7(3)
C31 C30 Rh1 129.0(2)
C29 C30 Rh1 114.4(2)
C30 C31 C32 120.3(3)
C30 C31 H31 119.8
C32 C31 H31 119.8
C33 C32 C31 122.1(3)
C33 C32 H32 119.0
C31 C32 H32 119.0
C34 C33 C32 119.3(3)
C34 C33 H33 120.3
C32 C33 H33 120.3
C33 C34 C29 118.7(3)
C33 C34 H34 120.6
C29 C34 H34 120.6
C36 C35 C26 112.2(3)
C36 C35 C38 107.6(3)
C26 C35 C38 109.3(3)
C36 C35 C37 108.6(3)
C26 C35 C37 110.4(3)
C38 C35 C37 108.7(3)
C35 C36 H36A 109.5
C35 C36 H36B 109.5
H36A C36 H36B 109.5
C35 C36 H36C 109.5
H36A C36 H36C 109.5
H36B C36 H36C 109.5
C35 C37 H37A 109.5
C35 C37 H37B 109.5
H37A C37 H37B 109.5
C35 C37 H37C 109.5
H37A C37 H37C 109.5
H37B C37 H37C 109.5
C35 C38 H38A 109.5
C35 C38 H38B 109.5
H38A C38 H38B 109.5
C35 C38 H38C 109.5
H38A C38 H38C 109.5
H38B C38 H38C 109.5
N39 C40 C41 179.7(4)
C40 C41 H01A 109.5
C40 C41 H01B 109.5
H01A C41 H01B 109.5
C40 C41 H01C 109.5
H01A C41 H01C 109.5
H01B C41 H01C 109.5
N42 C43 C44 178.6(5)
C43 C44 H01D 109.5
C43 C44 H01E 109.5
H01D C44 H01E 109.5
C43 C44 H01F 109.5
H01D C44 H01F 109.5
H01E C44 H01F 109.5
C2 N1 C9 105.9(3)
C2 N1 Rh1 111.9(2)
C9 N1 Rh1 141.9(2)
C21 N20 C28 106.5(2)
C21 N20 Rh1 112.6(2)
C28 N20 Rh1 140.9(2)
C40 N39 Rh1 175.8(3)
C43 N42 Rh1 170.0(3)
C2 O3 C4 104.1(2)
C21 O22 C23 104.2(2)
F5 P1 F1 89.0(8)
F5 P1 F6 177.8(9)
F1 P1 F6 92.6(8)
F5 P1 F4 89.2(8)
F1 P1 F4 90.0(8)
F6 P1 F4 92.3(7)
F5 P1 F2 89.2(7)
F1 P1 F2 89.9(7)
F6 P1 F2 89.3(6)
F4 P1 F2 178.4(9)
F5 P1 F3 89.4(8)
F1 P1 F3 177.8(10)
F6 P1 F3 88.9(8)
F4 P1 F3 91.6(8)
F2 P1 F3 88.4(8)
F5A P1A F1A 93.8(12)
F5A P1A F2A 92.9(10)
F1A P1A F2A 90.1(9)
F5A P1A F6A 177.3(12)
F1A P1A F6A 87.5(11)
F2A P1A F6A 89.5(8)
F5A P1A F3A 89.3(11)
F1A P1A F3A 175.7(13)
F2A P1A F3A 92.7(11)
F6A P1A F3A 89.3(10)
F5A P1A F4A 88.5(11)
F1A P1A F4A 90.8(10)
F2A P1A F4A 178.3(12)
F6A P1A F4A 89.1(9)
F3A P1A F4A 86.3(12)
C11 Rh1 C30 86.14(13)
C11 Rh1 N20 91.45(11)
C30 Rh1 N20 80.87(11)
C11 Rh1 N1 81.06(12)
C30 Rh1 N1 93.81(12)
N20 Rh1 N1 171.14(10)
C11 Rh1 N39 175.89(13)
C30 Rh1 N39 90.58(12)
N20 Rh1 N39 90.47(10)
N1 Rh1 N39 96.71(10)
C11 Rh1 N42 96.61(12)
C30 Rh1 N42 175.76(12)
N20 Rh1 N42 95.80(10)
N1 Rh1 N42 89.81(11)
N39 Rh1 N42 86.81(11)
Cl1 C1L Cl2 114.6(4)
Cl1 C1L H7A 108.6
Cl2 C1L H7A 108.6
Cl1 C1L H7B 108.6
Cl2 C1L H7B 108.6
H7A C1L H7B 107.6
Cl2A C1LA Cl1A 110.9(14)
Cl2A C1LA H5A 109.5
Cl1A C1LA H5A 109.5
Cl2A C1LA H5B 109.5
Cl1A C1LA H5B 109.5
H5A C1LA H5B 108.1

loop_
_geom_bond_atom_site_label_1
_geom_bond_atom_site_label_2
_geom_bond_distance
C2 N1 1.304(4)
C2 O3 1.349(4)
C2 C10 1.439(4)
C4 C5 1.367(4)
C4 C9 1.388(4)
C4 O3 1.396(4)
C5 C6 1.384(5)
C5 H5 0.9500
C6 C7 1.405(5)
C6 H6 0.9500
C7 C8 1.397(4)
C7 C16 1.527(5)
C8 C9 1.388(5)
C8 H8 0.9500
C9 N1 1.412(4)
C10 C15 1.391(5)
C10 C11 1.414(4)
C11 C12 1.391(4)
C11 Rh1 2.004(3)
C12 C13 1.398(5)
C12 H12 0.9500
C13 C14 1.379(5)
C13 H13 0.9500
C14 C15 1.382(5)
C14 H14 0.9500
C15 H15 0.9500
C16 C19 1.533(5)
C16 C18 1.537(5)
C16 C17 1.537(5)
C17 H17A 0.9800
C17 H17B 0.9800
C17 H17C 0.9800
C18 H18A 0.9800
C18 H18B 0.9800
C18 H18C 0.9800
C19 H19A 0.9800
C19 H19B 0.9800
C19 H19C 0.9800
C21 N20 1.310(4)
C21 O22 1.356(4)
C21 C29 1.432(4)
C23 C24 1.375(4)
C23 C28 1.388(4)
C23 O22 1.394(4)
C24 C25 1.385(5)
C24 H24 0.9500
C25 C26 1.411(5)
C25 H25 0.9500
C26 C27 1.394(4)
C26 C35 1.529(5)
C27 C28 1.383(5)
C27 H27 0.9500
C28 N20 1.399(4)
C29 C34 1.392(4)
C29 C30 1.420(4)
C30 C31 1.385(5)
C30 Rh1 2.007(3)
C31 C32 1.389(5)
C31 H31 0.9500
C32 C33 1.389(4)
C32 H32 0.9500
C33 C34 1.375(5)
C33 H33 0.9500
C34 H34 0.9500
C35 C36 1.519(5)
C35 C38 1.532(5)
C35 C37 1.538(5)
C36 H36A 0.9800
C36 H36B 0.9800
C36 H36C 0.9800
C37 H37A 0.9800
C37 H37B 0.9800
C37 H37C 0.9800
C38 H38A 0.9800
C38 H38B 0.9800
C38 H38C 0.9800
C40 N39 1.136(4)
C40 C41 1.456(5)
C41 H01A 0.9800
C41 H01B 0.9800
C41 H01C 0.9800
C43 N42 1.125(5)
C43 C44 1.469(6)
C44 H01D 0.9800
C44 H01E 0.9800
C44 H01F 0.9800
N1 Rh1 2.056(2)
N20 Rh1 2.044(2)
N39 Rh1 2.142(3)
N42 Rh1 2.155(3)
F1 P1 1.592(10)
F2 P1 1.602(10)
F3 P1 1.605(11)
F4 P1 1.601(10)
F5 P1 1.590(10)
F6 P1 1.593(10)
F1A P1A 1.577(14)
F2A P1A 1.588(13)
F3A P1A 1.598(14)
F4A P1A 1.605(13)
F5A P1A 1.569(14)
F6A P1A 1.589(12)
C1L Cl1 1.704(8)
C1L Cl2 1.758(7)
C1L H7A 0.9900
C1L H7B 0.9900
C1LA Cl2A 1.721(19)
C1LA Cl1A 1.73(2)
C1LA H5A 0.9900
C1LA H5B 0.9900

loop_
_geom_torsion_atom_site_label_1
_geom_torsion_atom_site_label_2
_geom_torsion_atom_site_label_3
_geom_torsion_atom_site_label_4
_geom_torsion
C9 C4 C5 C6 0.9(5)
O3 C4 C5 C6 178.9(3)
C4 C5 C6 C7 -0.4(5)
C5 C6 C7 C8 -0.1(5)
C5 C6 C7 C16 -178.8(3)
C6 C7 C8 C9 0.1(5)
C16 C7 C8 C9 178.8(3)
C7 C8 C9 C4 0.3(5)
C7 C8 C9 N1 -178.5(3)
C5 C4 C9 C8 -0.9(5)
O3 C4 C9 C8 -179.2(3)
C5 C4 C9 N1 178.2(3)
O3 C4 C9 N1 -0.1(4)
N1 C2 C10 C15 -174.5(3)
O3 C2 C10 C15 6.6(6)
N1 C2 C10 C11 5.5(5)
O3 C2 C10 C11 -173.4(3)
C15 C10 C11 C12 -1.7(5)
C2 C10 C11 C12 178.2(3)
C15 C10 C11 Rh1 175.2(3)
C2 C10 C11 Rh1 -4.8(4)
C10 C11 C12 C13 1.7(5)
Rh1 C11 C12 C13 -174.8(3)
C11 C12 C13 C14 0.1(5)
C12 C13 C14 C15 -1.9(6)
C13 C14 C15 C10 1.8(6)
C11 C10 C15 C14 0.1(6)
C2 C10 C15 C14 -179.9(3)
C8 C7 C16 C19 1.5(5)
C6 C7 C16 C19 -179.9(3)
C8 C7 C16 C18 -118.4(4)
C6 C7 C16 C18 60.3(4)
C8 C7 C16 C17 122.0(3)
C6 C7 C16 C17 -59.4(4)
C28 C23 C24 C25 -0.4(5)
O22 C23 C24 C25 177.0(3)
C23 C24 C25 C26 0.3(5)
C24 C25 C26 C27 1.3(5)
C24 C25 C26 C35 -176.3(3)
C25 C26 C27 C28 -2.7(5)
C35 C26 C27 C28 174.8(3)
C26 C27 C28 C23 2.7(5)
C26 C27 C28 N20 -174.9(3)
C24 C23 C28 C27 -1.1(5)
O22 C23 C28 C27 -178.9(3)
C24 C23 C28 N20 177.0(3)
O22 C23 C28 N20 -0.8(3)
N20 C21 C29 C34 -178.0(3)
O22 C21 C29 C34 1.0(5)
N20 C21 C29 C30 1.9(4)
O22 C21 C29 C30 -179.2(3)
C34 C29 C30 C31 -0.9(5)
C21 C29 C30 C31 179.3(3)
C34 C29 C30 Rh1 179.7(2)
C21 C29 C30 Rh1 -0.1(3)
C29 C30 C31 C32 0.2(5)
Rh1 C30 C31 C32 179.5(3)
C30 C31 C32 C33 0.8(5)
C31 C32 C33 C34 -1.2(5)
C32 C33 C34 C29 0.5(5)
C30 C29 C34 C33 0.5(5)
C21 C29 C34 C33 -179.6(3)
C27 C26 C35 C36 -0.5(4)
C25 C26 C35 C36 177.1(3)
C27 C26 C35 C38 -119.8(3)
C25 C26 C35 C38 57.8(4)
C27 C26 C35 C37 120.8(4)
C25 C26 C35 C37 -61.7(4)
O3 C2 N1 C9 -0.4(4)
C10 C2 N1 C9 -179.4(3)
O3 C2 N1 Rh1 175.6(2)
C10 C2 N1 Rh1 -3.4(4)
C8 C9 N1 C2 179.2(4)
C4 C9 N1 C2 0.3(4)
C8 C9 N1 Rh1 5.3(6)
C4 C9 N1 Rh1 -173.7(3)
O22 C21 N20 C28 -0.8(3)
C29 C21 N20 C28 178.3(3)
O22 C21 N20 Rh1 178.31(19)
C29 C21 N20 Rh1 -2.7(4)
C27 C28 N20 C21 178.7(3)
C23 C28 N20 C21 0.9(3)
C27 C28 N20 Rh1 0.1(6)
C23 C28 N20 Rh1 -177.7(2)
N1 C2 O3 C4 0.3(4)
C10 C2 O3 C4 179.2(3)
C5 C4 O3 C2 -178.3(3)
C9 C4 O3 C2 -0.1(3)
N20 C21 O22 C23 0.3(3)
C29 C21 O22 C23 -178.7(3)
C24 C23 O22 C21 -177.3(3)
C28 C23 O22 C21 0.4(3)
